data_4024835
loop_
_publ_author_name
'Alan R. Katritzky'
'Srinivasa R. Tala'
'Nader E. Abo-Dya'
'Kapil Gyanda'
'Bahaa El-Dien M. El-Gendy'
'Zakaria K. Abdel-Samii'
'Peter J. Steel'

_publ_section_title
;
Selective Synthesis and Structural Elucidation of S-Acyl- and N-Acylcysteines
;
_journal_name_full 'Journal of Organic Chemistry'
_journal_page_first 7165
_journal_page_last 7167
_journal_paper_doi 10.1021/jo900853s
_journal_volume 74
_journal_year 2009
_chemical_absolute_configuration syn
_chemical_formula_moiety 'C14 H13 N O3 S'
_chemical_formula_sum 'C14 H13 N O3 S'
_chemical_formula_weight 275.31
_chemical_name_common 8d
_chemical_name_systematic
; 
 ? 
;
_space_group_IT_number 4
_symmetry_cell_setting monoclinic
_symmetry_space_group_name_Hall 'P 2yb'
_symmetry_space_group_name_H-M 'P 1 21 1'
_atom_sites_solution_hydrogens geom
_atom_sites_solution_primary direct
_atom_sites_solution_secondary difmap
_audit_creation_method SHELXL-97
_cell_angle_alpha 90.00
_cell_angle_beta 103.834(6)
_cell_angle_gamma 90.00
_cell_formula_units_Z 2
_cell_length_a 10.4182(18)
_cell_length_b 5.0811(7)
_cell_length_c 12.350(3)
_cell_measurement_reflns_used 785
_cell_measurement_temperature 121(2)
_cell_measurement_theta_max 24.27
_cell_measurement_theta_min 2.30
_cell_volume 634.80(19)
_computing_cell_refinement 'Bruker SAINT'
_computing_data_collection 'Bruker APEX2'
_computing_data_reduction 'Bruker SAINT'
_computing_molecular_graphics 'Bruker SHELXTL'
_computing_publication_material 'Bruker SHELXTL'
_computing_structure_refinement 'SHELXL-97 (Sheldrick, 2008)'
_computing_structure_solution 'SHELXS-97 (Sheldrick, 2008)'
_diffrn_ambient_temperature 121(2)
_diffrn_measured_fraction_theta_full 0.995
_diffrn_measured_fraction_theta_max 0.995
_diffrn_measurement_device_type 'Bruker APEX-II CCD'
_diffrn_measurement_method '\f and \w scans'
_diffrn_radiation_monochromator graphite
_diffrn_radiation_source 'fine-focus sealed tube'
_diffrn_radiation_type MoK\a
_diffrn_radiation_wavelength 0.71073
_diffrn_reflns_av_R_equivalents 0.0287
_diffrn_reflns_av_sigmaI/netI 0.0237
_diffrn_reflns_limit_h_max 13
_diffrn_reflns_limit_h_min -13
_diffrn_reflns_limit_k_max 6
_diffrn_reflns_limit_k_min -6
_diffrn_reflns_limit_l_max 16
_diffrn_reflns_limit_l_min -16
_diffrn_reflns_number 15186
_diffrn_reflns_theta_full 28.37
_diffrn_reflns_theta_max 28.37
_diffrn_reflns_theta_min 2.93
_exptl_absorpt_coefficient_mu 0.258
_exptl_absorpt_correction_T_max 0.967
_exptl_absorpt_correction_T_min 0.861
_exptl_absorpt_correction_type multi-scan
_exptl_absorpt_process_details SADABS
_exptl_crystal_colour colourless
_exptl_crystal_density_diffrn 1.440
_exptl_crystal_density_method 'not measured'
_exptl_crystal_description block
_exptl_crystal_F_000 288
_exptl_crystal_size_max 0.46
_exptl_crystal_size_mid 0.18
_exptl_crystal_size_min 0.13
_refine_diff_density_max 0.386
_refine_diff_density_min -0.262
_refine_diff_density_rms 0.051
_refine_ls_abs_structure_details 'Flack H D (1983), Acta Cryst. A39, 876-881'
_refine_ls_abs_structure_Flack 0.02(7)
_refine_ls_extinction_method none
_refine_ls_goodness_of_fit_ref 1.055
_refine_ls_hydrogen_treatment constr
_refine_ls_matrix_type full
_refine_ls_number_parameters 172
_refine_ls_number_reflns 3160
_refine_ls_number_restraints 1
_refine_ls_restrained_S_all 1.055
_refine_ls_R_factor_all 0.0387
_refine_ls_R_factor_gt 0.0352
_refine_ls_shift/su_max 0.001
_refine_ls_shift/su_mean 0.000
_refine_ls_structure_factor_coef Fsqd
_refine_ls_weighting_details 'calc w=1/[\s^2^(Fo^2^)+(0.0580P)^2^+0.1265P] where P=(Fo^2^+2Fc^2^)/3'
_refine_ls_weighting_scheme calc
_refine_ls_wR_factor_gt 0.0929
_refine_ls_wR_factor_ref 0.0956
_reflns_number_gt 2952
_reflns_number_total 3160
_reflns_threshold_expression >2sigma(I)
_cod_data_source_file jo900853s_si_002.cif
_cod_data_source_block 3l53
_cod_depositor_comments
;
The following automatic conversions were performed:
'_symmetry_cell_setting' value 'Monoclinic' changed to 'monoclinic'
according to '/home/saulius/struct/CIF-dictionaries/cif_core.dic'
dictionary named 'cif_core.dic' version 2.4.1 from 2010-06-29.

Automatic conversion script
Id: cif_fix_enum 1527 2010-12-29 10:47:43Z saulius 
;
_cod_original_sg_symbol_H-M 'P 21'
_cod_database_code 4024835

loop_
_symmetry_equiv_pos_as_xyz
'x, y, z'
'-x, y+1/2, -z'

loop_
_atom_site_label
_atom_site_type_symbol
_atom_site_fract_x
_atom_site_fract_y
_atom_site_fract_z
_atom_site_U_iso_or_equiv
_atom_site_adp_type
_atom_site_occupancy
_atom_site_symmetry_multiplicity
_atom_site_calc_flag
_atom_site_refinement_flags
_atom_site_disorder_assembly
_atom_site_disorder_group
S1 S -0.03294(5) 0.57744(10) 0.86754(5) 0.04045(14) Uani 1 1 d . . .
H3 H -0.0671 0.6388 0.9275 0.061 Uiso 1 1 d R . .
O1 O 0.33538(12) 1.1540(2) 0.99271(11) 0.0285(3) Uani 1 1 d . . .
H1 H 0.4258 1.1802 1.0209 0.043 Uiso 1 1 d R . .
C1 C 0.32733(15) 0.9537(3) 0.92450(13) 0.0206(3) Uani 1 1 d . . .
N1 N 0.18031(13) 0.8261(3) 0.74715(11) 0.0210(3) Uani 1 1 d . . .
H2 H 0.2008 0.6494 0.7388 0.031 Uiso 1 1 d R . .
O2 O 0.42011(12) 0.8247(3) 0.91207(11) 0.0327(3) Uani 1 1 d . . .
C2 C 0.18490(15) 0.8905(3) 0.86277(13) 0.0200(3) Uani 1 1 d . . .
H2A H 0.1273 1.0465 0.8657 0.024 Uiso 1 1 calc R . .
O3 O 0.21473(14) 1.2498(2) 0.70958(11) 0.0304(3) Uani 1 1 d . . .
C3 C 0.13847(16) 0.6583(3) 0.92183(14) 0.0239(3) Uani 1 1 d . . .
H3A H 0.1531 0.6999 1.0022 0.029 Uiso 1 1 calc R . .
H3B H 0.1929 0.5024 0.9149 0.029 Uiso 1 1 calc R . .
C4 C 0.20179(16) 1.0187(3) 0.67900(13) 0.0216(3) Uani 1 1 d . . .
C5 C 0.21263(16) 0.9318(3) 0.56544(13) 0.0213(3) Uani 1 1 d . . .
C6 C 0.13910(17) 0.7149(3) 0.50984(14) 0.0246(3) Uani 1 1 d . . .
H6A H 0.0759 0.6295 0.5419 0.030 Uiso 1 1 calc R . .
C7 C 0.15924(17) 0.6291(3) 0.41022(14) 0.0273(3) Uani 1 1 d . . .
H7A H 0.1072 0.4884 0.3723 0.033 Uiso 1 1 calc R . .
C8 C 0.25628(17) 0.7462(3) 0.36252(13) 0.0250(3) Uani 1 1 d . . .
C9 C 0.28665(19) 0.6490(4) 0.26410(15) 0.0319(4) Uani 1 1 d . . .
H9A H 0.2381 0.5047 0.2259 0.038 Uiso 1 1 calc R . .
C10 C 0.3846(2) 0.7598(4) 0.22360(16) 0.0359(4) Uani 1 1 d . . .
H10A H 0.4056 0.6886 0.1588 0.043 Uiso 1 1 calc R . .
C11 C 0.45468(19) 0.9779(4) 0.27660(16) 0.0370(4) Uani 1 1 d . . .
H11A H 0.5221 1.0545 0.2469 0.044 Uiso 1 1 calc R . .
C12 C 0.42707(17) 1.0819(4) 0.37086(15) 0.0318(4) Uani 1 1 d . . .
H12A H 0.4743 1.2316 0.4055 0.038 Uiso 1 1 calc R . .
C13 C 0.32743(16) 0.9658(3) 0.41709(14) 0.0247(3) Uani 1 1 d . . .
C14 C 0.30215(16) 1.0579(3) 0.51822(13) 0.0247(3) Uani 1 1 d . . .
H14A H 0.3477 1.2084 0.5537 0.030 Uiso 1 1 calc R . .

loop_
_atom_site_aniso_label
_atom_site_aniso_U_11
_atom_site_aniso_U_22
_atom_site_aniso_U_33
_atom_site_aniso_U_23
_atom_site_aniso_U_13
_atom_site_aniso_U_12
S1 0.0265(2) 0.0381(3) 0.0546(3) 0.0114(2) 0.00537(19) -0.00876(19)
O1 0.0221(6) 0.0254(6) 0.0354(6) -0.0084(5) 0.0016(5) -0.0004(4)
C1 0.0220(7) 0.0196(7) 0.0203(7) 0.0024(6) 0.0051(6) 0.0003(6)
N1 0.0243(6) 0.0149(5) 0.0225(6) -0.0005(5) 0.0033(5) 0.0017(5)
O2 0.0227(6) 0.0395(7) 0.0338(7) -0.0057(6) 0.0027(5) 0.0097(5)
C2 0.0195(7) 0.0163(6) 0.0237(7) -0.0007(5) 0.0044(5) 0.0008(5)
O3 0.0450(8) 0.0164(5) 0.0312(6) -0.0011(5) 0.0118(5) -0.0020(5)
C3 0.0239(7) 0.0202(7) 0.0276(8) 0.0021(6) 0.0061(6) -0.0002(6)
C4 0.0212(7) 0.0177(7) 0.0248(7) 0.0005(6) 0.0034(6) 0.0015(5)
C5 0.0228(7) 0.0163(7) 0.0230(7) 0.0015(6) 0.0019(6) 0.0030(6)
C6 0.0229(8) 0.0221(7) 0.0274(8) 0.0012(6) 0.0034(6) -0.0031(6)
C7 0.0295(8) 0.0229(8) 0.0263(8) -0.0028(6) 0.0005(6) -0.0035(6)
C8 0.0253(8) 0.0243(7) 0.0228(7) 0.0028(6) 0.0005(6) 0.0052(6)
C9 0.0384(10) 0.0301(9) 0.0253(8) 0.0012(7) 0.0037(7) 0.0050(7)
C10 0.0414(10) 0.0428(11) 0.0250(8) 0.0053(8) 0.0111(7) 0.0133(9)
C11 0.0318(9) 0.0485(11) 0.0317(9) 0.0135(9) 0.0097(7) 0.0032(8)
C12 0.0291(8) 0.0349(9) 0.0309(8) 0.0063(8) 0.0061(7) -0.0033(8)
C13 0.0240(8) 0.0228(7) 0.0253(8) 0.0046(6) 0.0022(6) 0.0015(6)
C14 0.0254(7) 0.0207(7) 0.0255(7) 0.0015(6) 0.0015(6) -0.0023(6)

loop_
_atom_type_symbol
_atom_type_description
_atom_type_scat_dispersion_real
_atom_type_scat_dispersion_imag
_atom_type_scat_source
C C 0.0033 0.0016 'International Tables Vol C Tables 4.2.6.8 and 6.1.1.4'
H H 0.0000 0.0000 'International Tables Vol C Tables 4.2.6.8 and 6.1.1.4'
N N 0.0061 0.0033 'International Tables Vol C Tables 4.2.6.8 and 6.1.1.4'
O O 0.0106 0.0060 'International Tables Vol C Tables 4.2.6.8 and 6.1.1.4'
S S 0.1246 0.1234 'International Tables Vol C Tables 4.2.6.8 and 6.1.1.4'

loop_
_geom_angle_atom_site_label_1
_geom_angle_atom_site_label_2
_geom_angle_atom_site_label_3
_geom_angle
_geom_angle_site_symmetry_1
_geom_angle_site_symmetry_3
_geom_angle_publ_flag
C3 S1 H3 99.1 . . ?
C1 O1 H1 104.7 . . ?
O2 C1 O1 124.95(15) . . ?
O2 C1 C2 122.19(15) . . ?
O1 C1 C2 112.84(14) . . ?
C4 N1 C2 118.66(13) . . ?
C4 N1 H2 123.6 . . ?
C2 N1 H2 111.7 . . ?
N1 C2 C3 110.83(13) . . ?
N1 C2 C1 109.66(13) . . ?
C3 C2 C1 107.72(12) . . ?
N1 C2 H2A 109.5 . . ?
C3 C2 H2A 109.5 . . ?
C1 C2 H2A 109.5 . . ?
C2 C3 S1 113.48(11) . . ?
C2 C3 H3A 108.9 . . ?
S1 C3 H3A 108.9 . . ?
C2 C3 H3B 108.9 . . ?
S1 C3 H3B 108.9 . . ?
H3A C3 H3B 107.7 . . ?
O3 C4 N1 121.66(15) . . ?
O3 C4 C5 122.73(15) . . ?
N1 C4 C5 115.59(13) . . ?
C14 C5 C6 119.96(15) . . ?
C14 C5 C4 118.09(14) . . ?
C6 C5 C4 121.84(15) . . ?
C7 C6 C5 120.05(15) . . ?
C7 C6 H6A 120.0 . . ?
C5 C6 H6A 120.0 . . ?
C6 C7 C8 121.20(15) . . ?
C6 C7 H7A 119.4 . . ?
C8 C7 H7A 119.4 . . ?
C9 C8 C7 122.57(16) . . ?
C9 C8 C13 118.94(16) . . ?
C7 C8 C13 118.48(15) . . ?
C10 C9 C8 120.80(18) . . ?
C10 C9 H9A 119.6 . . ?
C8 C9 H9A 119.6 . . ?
C9 C10 C11 120.56(18) . . ?
C9 C10 H10A 119.7 . . ?
C11 C10 H10A 119.7 . . ?
C12 C11 C10 120.71(18) . . ?
C12 C11 H11A 119.6 . . ?
C10 C11 H11A 119.6 . . ?
C11 C12 C13 120.07(19) . . ?
C11 C12 H12A 120.0 . . ?
C13 C12 H12A 120.0 . . ?
C14 C13 C8 119.54(15) . . ?
C14 C13 C12 121.52(16) . . ?
C8 C13 C12 118.89(16) . . ?
C5 C14 C13 120.64(15) . . ?
C5 C14 H14A 119.7 . . ?
C13 C14 H14A 119.7 . . ?

loop_
_geom_bond_atom_site_label_1
_geom_bond_atom_site_label_2
_geom_bond_distance
_geom_bond_site_symmetry_2
_geom_bond_publ_flag
S1 C3 1.7985(17) . ?
S1 H3 0.9476 . ?
O1 C1 1.311(2) . ?
O1 H1 0.9328 . ?
C1 O2 1.208(2) . ?
C1 C2 1.531(2) . ?
N1 C4 1.344(2) . ?
N1 C2 1.454(2) . ?
N1 H2 0.9342 . ?
C2 C3 1.525(2) . ?
C2 H2A 1.0000 . ?
O3 C4 1.231(2) . ?
C3 H3A 0.9900 . ?
C3 H3B 0.9900 . ?
C4 C5 1.500(2) . ?
C5 C14 1.371(2) . ?
C5 C6 1.422(2) . ?
C6 C7 1.368(2) . ?
C6 H6A 0.9500 . ?
C7 C8 1.417(2) . ?
C7 H7A 0.9500 . ?
C8 C9 1.416(2) . ?
C8 C13 1.418(2) . ?
C9 C10 1.361(3) . ?
C9 H9A 0.9500 . ?
C10 C11 1.400(3) . ?
C10 H10A 0.9500 . ?
C11 C12 1.370(3) . ?
C11 H11A 0.9500 . ?
C12 C13 1.427(2) . ?
C12 H12A 0.9500 . ?
C13 C14 1.416(2) . ?
C14 H14A 0.9500 . ?

loop_
_cod_related_entry_id
_cod_related_entry_database
_cod_related_entry_code
1 ChemSpider 30659037
